data_7111109
loop_
_publ_author_name
'Chambrier, Isabelle'
'Cook, Michael J.'
'Wood, Paul T.'

_publ_contact_author
;Prof MJ Cook
 School of Chemical Sciences
 University of East Anglia
 Norwich
 NR4 7TJ
 UK
;
_publ_section_title
;
 Conformationally stressed phthalocyanines: the non-planarity of the
 1,4,8,11,15,18,22,25-octaisopentyl derivative
;
_journal_issue 21
_journal_name_full 'Chemical Communications'
_journal_page_first 2133
_journal_paper_doi 10.1039/b006935n
_journal_year 2000
_chemical_formula_sum 'C72 H98 N8'
_chemical_formula_weight 1075.58
_chemical_name_systematic ?
_space_group_IT_number 15
_symmetry_cell_setting monoclinic
_symmetry_space_group_name_Hall '-C 2yc'
_symmetry_space_group_name_H-M 'C 1 2/c 1'
_atom_sites_solution_hydrogens geom
_atom_sites_solution_primary direct
_atom_sites_solution_secondary difmap
_audit_creation_method SHELXL
_cell_angle_alpha 90.00
_cell_angle_beta 110.12(2)
_cell_angle_gamma 90.00
_cell_formula_units_Z 4
_cell_length_a 20.433(5)
_cell_length_b 33.873(4)
_cell_length_c 10.025(4)
_cell_measurement_temperature 293(2)
_cell_volume 6515(3)
_computing_data_reduction 'Denzo (Otwinowski and Minor, 1985-97)'
_computing_structure_refinement 'SHELXL-93 (Sheldrick, 1993)'
_computing_structure_solution 'SHELXS-86 (Sheldrick, 1990)'
_diffrn_ambient_temperature 293(2)
_diffrn_measurement_device 'area detector'
_diffrn_radiation_monochromator graphite
_diffrn_radiation_source 'rotating anode'
_diffrn_radiation_type MoK\a
_diffrn_radiation_wavelength 0.71073
_diffrn_reflns_av_R_equivalents 0.0584
_diffrn_reflns_av_sigmaI/netI 0.0920
_diffrn_reflns_limit_h_max 24
_diffrn_reflns_limit_h_min -24
_diffrn_reflns_limit_k_max 40
_diffrn_reflns_limit_k_min -40
_diffrn_reflns_limit_l_max 11
_diffrn_reflns_limit_l_min -12
_diffrn_reflns_number 10287
_diffrn_reflns_theta_max 25.51
_diffrn_reflns_theta_min 2.09
_exptl_absorpt_coefficient_mu 0.064
_exptl_absorpt_correction_type none
_exptl_crystal_colour green
_exptl_crystal_density_diffrn 1.097
_exptl_crystal_description rod
_exptl_crystal_F_000 2344
_exptl_crystal_size_max 0.6
_exptl_crystal_size_mid 0.2
_exptl_crystal_size_min 0.2
_refine_diff_density_max 0.449
_refine_diff_density_min -0.260
_refine_diff_density_rms 0.052
_refine_ls_extinction_coef 0.0119(36)
_refine_ls_extinction_expression Fc^*^=kFc[1+0.001xFc^2^\l^3^/sin(2\q)]^-1/4^
_refine_ls_extinction_method SHELXL
_refine_ls_goodness_of_fit_all 0.939
_refine_ls_goodness_of_fit_obs 1.175
_refine_ls_hydrogen_treatment 'riding model'
_refine_ls_matrix_type full
_refine_ls_number_parameters 384
_refine_ls_number_reflns 5345
_refine_ls_number_restraints 12
_refine_ls_restrained_S_all 0.960
_refine_ls_restrained_S_obs 1.174
_refine_ls_R_factor_all 0.2028
_refine_ls_R_factor_obs 0.1073
_refine_ls_shift/esd_max 0.000
_refine_ls_shift/esd_mean 0.000
_refine_ls_structure_factor_coef Fsqd
_refine_ls_weighting_details 'w=1/[\s^2^(Fo^2^)+(0.2522P)^2^+0.0000P] where P=(Fo^2^+2Fc^2^)/3'
_refine_ls_weighting_scheme calc
_refine_ls_wR_factor_all 0.3911
_refine_ls_wR_factor_obs 0.2959
_reflns_number_observed 2129
_reflns_number_total 5349
_reflns_observed_criterion >2sigma(I)
_cod_data_source_file b006935nsup1.cif
_cod_data_source_block disb
_cod_original_cell_volume 6515.1(31)
_cod_original_sg_symbol_H-M monoclinic
_cod_database_code 7111109

loop_
_symmetry_equiv_pos_as_xyz
'x, y, z'
'-x, y, -z+1/2'
'x+1/2, y+1/2, z'
'-x+1/2, y+1/2, -z+1/2'
'-x, -y, -z'
'x, -y, z-1/2'
'-x+1/2, -y+1/2, -z'
'x+1/2, -y+1/2, z-1/2'

loop_
_atom_site_aniso_label
_atom_site_aniso_U_11
_atom_site_aniso_U_22
_atom_site_aniso_U_33
_atom_site_aniso_U_23
_atom_site_aniso_U_13
_atom_site_aniso_U_12
N1 0.093(4) 0.087(4) 0.085(3) 0.000 0.032(3) 0.000
N2 0.081(3) 0.082(3) 0.090(3) -0.001(2) 0.027(2) -0.001(2)
N3 0.075(2) 0.086(3) 0.095(3) 0.000(2) 0.022(2) 0.000(2)
N4 0.076(2) 0.079(3) 0.102(3) -0.001(2) 0.028(2) 0.001(2)
N5 0.086(4) 0.080(4) 0.088(4) 0.000 0.019(3) 0.000
C1 0.092(3) 0.083(3) 0.087(3) 0.004(2) 0.030(3) 0.001(3)
C2 0.092(3) 0.086(4) 0.085(3) 0.003(2) 0.029(3) -0.008(3)
C3 0.110(4) 0.096(4) 0.098(4) -0.004(3) 0.034(3) -0.011(3)
C4 0.111(5) 0.102(5) 0.129(5) -0.001(3) 0.034(4) -0.029(4)
C5 0.089(4) 0.116(5) 0.153(5) 0.002(4) 0.026(4) -0.023(4)
C6 0.090(4) 0.101(4) 0.108(4) 0.011(3) 0.025(3) -0.011(3)
C7 0.083(3) 0.089(4) 0.088(3) 0.004(2) 0.024(3) -0.013(3)
C8 0.078(3) 0.089(4) 0.084(3) 0.010(2) 0.020(3) 0.001(3)
C9 0.135(5) 0.091(4) 0.127(5) -0.007(3) 0.050(4) -0.014(4)
C10 0.390(20) 0.302(16) 0.226(12) 0.121(12) 0.190(15) 0.219(15)
C11 0.233(12) 0.215(11) 0.217(10) 0.095(8) 0.128(10) 0.072(9)
C12 0.309(19) 0.340(21) 0.320(23) -0.020(16) 0.130(16) -0.031(17)
C13 0.461(25) 0.381(24) 0.639(37) 0.361(28) 0.372(27) 0.180(21)
C14 0.082(4) 0.126(5) 0.170(6) 0.006(4) 0.032(4) -0.002(3)
C15 0.155(8) 0.235(12) 0.297(15) 0.144(12) 0.111(10) 0.060(9)
C16A 0.190(17) 0.150(15) 0.173(14) 0.001(11) -0.035(12) -0.019(13)
C17A 0.134(13) 0.296(27) 0.299(29) 0.025(20) 0.023(15) -0.097(15)
C16B 0.171(24) 0.142(24) 0.188(25) 0.033(19) 0.018(19) 0.029(18)
C17B 0.205(30) 0.494(66) 0.291(42) -0.125(41) 0.177(32) -0.127(35)
C18 0.506(31) 0.381(23) 0.179(13) 0.082(13) -0.072(16) -0.174(20)
C21 0.068(3) 0.092(4) 0.083(3) -0.001(2) 0.017(2) 0.002(2)
C22 0.072(3) 0.096(4) 0.089(3) -0.006(2) 0.021(3) 0.005(2)
C23 0.086(3) 0.104(4) 0.100(4) -0.013(3) 0.027(3) 0.004(3)
C24 0.100(4) 0.127(5) 0.102(4) -0.016(3) 0.035(3) 0.017(4)
C25 0.106(4) 0.112(4) 0.104(4) -0.019(3) 0.029(3) 0.011(3)
C26 0.096(4) 0.093(4) 0.088(3) -0.006(3) 0.015(3) 0.013(3)
C27 0.081(3) 0.091(4) 0.079(3) -0.002(2) 0.017(3) 0.010(3)
C28 0.078(3) 0.085(3) 0.086(3) -0.005(2) 0.021(3) 0.000(2)
C29 0.105(4) 0.151(6) 0.147(5) -0.030(4) 0.061(4) -0.009(4)
C30 0.136(7) 0.206(9) 0.282(12) 0.019(8) 0.113(8) -0.006(6)
C31 0.148(8) 0.297(16) 0.310(16) 0.046(12) 0.144(10) 0.018(9)
C32 0.281(17) 0.331(22) 0.337(22) 0.104(16) 0.119(16) -0.040(15)
C33 0.252(15) 0.339(20) 0.552(32) 0.040(18) 0.262(20) -0.007(13)
C34 0.122(4) 0.084(4) 0.120(4) -0.015(3) 0.038(4) 0.003(3)
C35 0.162(6) 0.127(6) 0.152(6) -0.011(5) 0.053(5) 0.003(5)
C36 0.155(6) 0.138(6) 0.113(5) 0.009(4) 0.028(4) 0.054(5)
C37 0.326(14) 0.198(10) 0.193(9) -0.036(7) 0.099(10) 0.075(10)
C38 0.367(15) 0.223(11) 0.113(6) -0.013(6) 0.077(8) 0.025(10)

loop_
_atom_site_label
_atom_site_type_symbol
_atom_site_fract_x
_atom_site_fract_y
_atom_site_fract_z
_atom_site_U_iso_or_equiv
_atom_site_thermal_displace_type
_atom_site_occupancy
_atom_site_calc_flag
_atom_site_refinement_flags
_atom_site_disorder_group
N1 N 0.5000 -0.1813(2) 0.2500 0.088(2) Uani 1 d S .
N2 N 0.4372(2) -0.12357(12) 0.2737(4) 0.0847(11) Uani 1 d . .
H1 H 0.4696(2) -0.10639(12) 0.2835(4) 0.060(22) Uiso 0.50 calc PR .
N3 N 0.3506(2) -0.08150(13) 0.3143(4) 0.0873(11) Uani 1 d . .
N4 N 0.4416(2) -0.04056(12) 0.2882(4) 0.0865(11) Uani 1 d . .
H2 H 0.4656(2) -0.05805(12) 0.2631(4) 0.066(23) Uiso 0.50 calc PR .
N5 N 0.5000 0.0181(2) 0.2500 0.088(2) Uani 1 d S .
C1 C 0.4431(3) -0.16262(15) 0.2513(5) 0.0872(13) Uani 1 d . .
C2 C 0.3761(3) -0.18147(15) 0.2345(5) 0.0881(14) Uani 1 d . .
C3 C 0.3539(3) -0.2210(2) 0.2072(6) 0.102(2) Uani 1 d . .
C4 C 0.2846(3) -0.2277(2) 0.1867(6) 0.116(2) Uani 1 d . .
H4 H 0.2671(3) -0.2532(2) 0.1665(6) 0.139 Uiso 1 calc R .
C5 C 0.2404(3) -0.1977(2) 0.1953(7) 0.124(2) Uani 1 d . .
H5 H 0.1938(3) -0.2038(2) 0.1779(7) 0.148 Uiso 1 calc R .
C6 C 0.2617(3) -0.1592(2) 0.2283(6) 0.102(2) Uani 1 d . .
C7 C 0.3317(3) -0.15172(15) 0.2469(5) 0.0882(14) Uani 1 d . .
C8 C 0.3727(2) -0.1154(2) 0.2784(5) 0.0860(13) Uani 1 d . .
C9 C 0.3999(3) -0.2545(2) 0.2089(7) 0.116(2) Uani 1 d . .
H9A H 0.3796(3) -0.2695(2) 0.1219(7) 0.139 Uiso 1 calc R .
H9B H 0.4444(3) -0.2444(2) 0.2097(7) 0.139 Uiso 1 calc R .
C10 C 0.4121(8) -0.2813(4) 0.3297(13) 0.284(9) Uani 1 d . .
H10A H 0.3878(8) -0.3052(4) 0.2873(13) 0.341 Uiso 1 calc R .
H10B H 0.4613(8) -0.2876(4) 0.3575(13) 0.341 Uiso 1 calc R .
C11 C 0.4010(7) -0.2784(4) 0.4523(13) 0.208(5) Uani 1 d . .
H11 H 0.3632(7) -0.2599(4) 0.4452(13) 0.250 Uiso 1 calc R .
C12 C 0.4798(10) -0.2565(6) 0.5232(21) 0.317(8) Uani 1 d . .
H12A H 0.4819 -0.2338 0.4674 0.476 Uiso 1 calc . .
H12B H 0.5157 -0.2748 0.5237 0.476 Uiso 1 calc . .
H12C H 0.4865 -0.2484 0.6188 0.476 Uiso 1 calc . .
C13 C 0.3980(11) -0.3092(7) 0.5278(29) 0.446(17) Uani 1 d . .
H13A H 0.3896 -0.3009 0.6120 0.669 Uiso 1 calc . .
H13B H 0.4414 -0.3233 0.5541 0.669 Uiso 1 calc . .
H13C H 0.3609 -0.3262 0.4731 0.669 Uiso 1 calc . .
C14 C 0.2112(3) -0.1277(2) 0.2371(8) 0.129(2) Uani 1 d . .
H14A H 0.1748(3) -0.1401(2) 0.2640(8) 0.154 Uiso 1 calc R .
H14B H 0.2357(3) -0.1095(2) 0.3122(8) 0.154 Uiso 1 calc R .
C15 C 0.1778(6) -0.1047(4) 0.1042(16) 0.220(6) Uani 1 d . .
H15A H 0.1557(6) -0.0819(4) 0.1291(16) 0.264 Uiso 0.65(3) calc PR 1
H15B H 0.2149(6) -0.0948(4) 0.0735(16) 0.264 Uiso 0.65(3) calc PR 1
H15D H 0.1913(6) -0.1185(4) 0.0327(16) 0.264 Uiso 0.35(3) calc PR 2
H15E H 0.2030(6) -0.0799(4) 0.1202(16) 0.264 Uiso 0.35(3) calc PR 2
C16A C 0.1304(12) -0.1219(7) -0.0089(19) 0.196(10) Uani 0.65(3) d PU 1
H16A H 0.1498(12) -0.1453(7) -0.0391(19) 0.236 Uiso 0.65(3) calc PR 1
C17A C 0.0593(10) -0.1316(8) 0.0107(31) 0.256(14) Uani 0.65(3) d PU 1
H17A H 0.0284 -0.1437 -0.0742 0.385 Uiso 0.65 calc P 1
H17B H 0.0387 -0.1077 0.0290 0.385 Uiso 0.65 calc P 1
H17C H 0.0672 -0.1494 0.0893 0.385 Uiso 0.65 calc P 1
C16B C 0.1024(16) -0.0933(13) 0.0287(36) 0.179(13) Uani 0.35(3) d PU 2
H16D H 0.1065(16) -0.0651(13) 0.0513(36) 0.214 Uiso 0.35(3) calc PR 2
C17B C 0.0530(21) -0.1049(21) 0.1105(56) 0.306(24) Uani 0.35(3) d PU 2
H17D H 0.0063 -0.0969 0.0567 0.459 Uiso 0.35 calc P 2
H17E H 0.0679 -0.0920 0.2013 0.459 Uiso 0.35 calc P 2
H17F H 0.0543 -0.1330 0.1239 0.459 Uiso 0.35 calc P 2
C18 C 0.1048(12) -0.0905(6) -0.1328(17) 0.404(14) Uani 1 d . .
H18A H 0.0709 -0.1024 -0.2143 0.606 Uiso 0.65 calc P 1
H18B H 0.1438 -0.0816 -0.1575 0.606 Uiso 0.65 calc P 1
H18C H 0.0843 -0.0684 -0.1019 0.606 Uiso 0.65 calc P 1
H18A H 0.0596 -0.0833 -0.1975 0.606 Uiso 0.35 calc P 2
H18B H 0.1180 -0.1157 -0.1598 0.606 Uiso 0.35 calc P 2
H18C H 0.1383 -0.0709 -0.1357 0.606 Uiso 0.35 calc P 2
C21 C 0.3854(2) -0.0482(2) 0.3273(5) 0.0835(13) Uani 1 d . .
C22 C 0.3633(2) -0.01098(15) 0.3766(5) 0.0875(14) Uani 1 d . .
C23 C 0.3131(3) -0.0029(2) 0.4363(6) 0.0980(15) Uani 1 d . .
C24 C 0.3089(3) 0.0362(2) 0.4716(6) 0.110(2) Uani 1 d . .
H24 H 0.2767(3) 0.0429(2) 0.5145(6) 0.132 Uiso 1 calc R .
C25 C 0.3505(3) 0.0664(2) 0.4466(6) 0.109(2) Uani 1 d . .
H25 H 0.3441(3) 0.0922(2) 0.4714(6) 0.131 Uiso 1 calc R .
C26 C 0.4006(3) 0.0589(2) 0.3864(5) 0.0963(15) Uani 1 d . .
C27 C 0.4069(2) 0.01859(15) 0.3535(5) 0.0864(13) Uani 1 d . .
C28 C 0.4540(2) -0.0011(2) 0.2948(5) 0.0849(13) Uani 1 d . .
C29 C 0.2676(3) -0.0332(2) 0.4644(8) 0.130(2) Uani 1 d . .
H29A H 0.2530(3) -0.0513(2) 0.3846(8) 0.156 Uiso 1 calc R .
H29B H 0.2947(3) -0.0482(2) 0.5475(8) 0.156 Uiso 1 calc R .
C30 C 0.2058(4) -0.0182(3) 0.4876(12) 0.198(4) Uani 1 d . .
H30A H 0.1830(4) 0.0002(3) 0.4117(12) 0.237 Uiso 1 calc R .
H30B H 0.2207(4) -0.0033(3) 0.5757(12) 0.237 Uiso 1 calc R .
C31 C 0.1513(6) -0.0486(4) 0.4951(16) 0.235(6) Uani 1 d . .
H31 H 0.1271(6) -0.0599(4) 0.4011(16) 0.282 Uiso 1 calc R .
C32 C 0.1821(9) -0.0794(6) 0.5972(21) 0.313(9) Uani 1 d . .
H32A H 0.2142 -0.0944 0.5666 0.470 Uiso 1 calc . .
H32B H 0.1460 -0.0965 0.6047 0.470 Uiso 1 calc . .
H32C H 0.2063 -0.0678 0.6882 0.470 Uiso 1 calc . .
C33 C 0.1015(8) -0.0258(6) 0.5461(25) 0.349(11) Uani 1 d . .
H33A H 0.0804 -0.0052 0.4797 0.523 Uiso 1 calc . .
H33B H 0.1262 -0.0145 0.6374 0.523 Uiso 1 calc . .
H33C H 0.0659 -0.0433 0.5540 0.523 Uiso 1 calc . .
C34 C 0.4454(3) 0.0911(2) 0.3619(6) 0.110(2) Uani 1 d . .
H34A H 0.4923(3) 0.0869(2) 0.4282(6) 0.132 Uiso 1 calc R .
H34B H 0.4473(3) 0.0873(2) 0.2673(6) 0.132 Uiso 1 calc R .
C35 C 0.4275(4) 0.1331(2) 0.3737(8) 0.147(2) Uani 1 d . .
H35A H 0.4672(4) 0.1490(2) 0.3749(8) 0.177 Uiso 1 calc R .
H35B H 0.4217(4) 0.1366(2) 0.4650(8) 0.177 Uiso 1 calc R .
C36 C 0.3645(4) 0.1496(2) 0.2625(7) 0.140(2) Uani 1 d . .
H36 H 0.3260(4) 0.1312(2) 0.2517(7) 0.168 Uiso 1 calc R .
C37 C 0.3456(7) 0.1879(3) 0.3146(11) 0.237(5) Uani 1 d . .
H37A H 0.3427 0.1842 0.4073 0.355 Uiso 1 calc . .
H37B H 0.3014 0.1968 0.2503 0.355 Uiso 1 calc . .
H37C H 0.3806 0.2073 0.3195 0.355 Uiso 1 calc . .
C38 C 0.3687(7) 0.1558(3) 0.1224(9) 0.236(5) Uani 1 d . .
H38A H 0.3253 0.1664 0.0603 0.354 Uiso 1 calc . .
H38B H 0.3777 0.1310 0.0853 0.354 Uiso 1 calc . .
H38C H 0.4057 0.1740 0.1290 0.354 Uiso 1 calc . .

loop_
_atom_type_symbol
_atom_type_description
_atom_type_scat_dispersion_real
_atom_type_scat_dispersion_imag
_atom_type_scat_source
C C 0.0033 0.0016 'International Tables Vol C Tables 4.2.6.8 and 6.1.1.4'
H H 0.0000 0.0000 'International Tables Vol C Tables 4.2.6.8 and 6.1.1.4'
N N 0.0061 0.0033 'International Tables Vol C Tables 4.2.6.8 and 6.1.1.4'

loop_
_geom_angle_atom_site_label_1
_geom_angle_atom_site_label_2
_geom_angle_atom_site_label_3
_geom_angle
_geom_angle_site_symmetry_1
_geom_angle_site_symmetry_3
C1 N1 C1 123.0(6) 2_655 .
C1 N2 C8 110.2(4) . .
C21 N3 C8 123.1(4) . .
C28 N4 C21 109.7(4) . .
C28 N5 C28 122.1(6) . 2_655
N1 C1 N2 126.5(5) . .
N1 C1 C2 125.2(5) . .
N2 C1 C2 108.2(4) . .
C7 C2 C3 121.9(5) . .
C7 C2 C1 106.7(4) . .
C3 C2 C1 131.4(5) . .
C4 C3 C2 115.6(5) . .
C4 C3 C9 119.5(5) . .
C2 C3 C9 124.8(5) . .
C3 C4 C5 122.0(6) . .
C6 C5 C4 123.4(6) . .
C5 C6 C7 115.2(5) . .
C5 C6 C14 121.2(5) . .
C7 C6 C14 123.5(5) . .
C2 C7 C6 121.7(5) . .
C2 C7 C8 106.6(4) . .
C6 C7 C8 131.7(5) . .
N3 C8 N2 127.4(4) . .
N3 C8 C7 124.3(4) . .
N2 C8 C7 108.1(4) . .
C10 C9 C3 114.5(6) . .
C11 C10 C9 133.3(9) . .
C13 C11 C10 122.5(18) . .
C13 C11 C12 109.6(16) . .
C10 C11 C12 88.8(11) . .
C15 C14 C6 115.5(7) . .
C16A C15 C14 120.2(14) . .
C14 C15 C16B 130.9(13) . .
C15 C16A C17A 114.6(19) . .
C15 C16A C18 108.6(15) . .
C17A C16A C18 99.8(19) . .
C15 C16B C17B 114.0(28) . .
C15 C16B C18 97.9(24) . .
C17B C16B C18 141.4(29) . .
N3 C21 N4 128.0(4) . .
N3 C21 C22 123.2(4) . .
N4 C21 C22 108.6(4) . .
C23 C22 C27 122.4(5) . .
C23 C22 C21 132.1(5) . .
C27 C22 C21 105.5(4) . .
C24 C23 C22 115.0(5) . .
C24 C23 C29 121.3(5) . .
C22 C23 C29 123.7(5) . .
C23 C24 C25 123.8(5) . .
C26 C25 C24 121.9(6) . .
C25 C26 C27 114.8(5) . .
C25 C26 C34 121.7(5) . .
C27 C26 C34 123.5(5) . .
C22 C27 C26 122.1(5) . .
C22 C27 C28 106.6(4) . .
C26 C27 C28 131.3(5) . .
N5 C28 N4 127.0(4) . .
N5 C28 C27 123.6(5) . .
N4 C28 C27 109.4(4) . .
C30 C29 C23 115.1(6) . .
C29 C30 C31 117.1(8) . .
C32 C31 C33 108.0(14) . .
C32 C31 C30 111.9(12) . .
C33 C31 C30 105.1(11) . .
C35 C34 C26 120.3(5) . .
C34 C35 C36 118.1(6) . .
C38 C36 C35 117.0(8) . .
C38 C36 C37 108.7(7) . .
C35 C36 C37 108.8(7) . .

loop_
_geom_bond_atom_site_label_1
_geom_bond_atom_site_label_2
_geom_bond_distance
_geom_bond_site_symmetry_2
N1 C1 1.329(5) 2_655
N1 C1 1.329(5) .
N2 C1 1.354(6) .
N2 C8 1.364(6) .
N3 C21 1.315(6) .
N3 C8 1.327(6) .
N4 C28 1.360(6) .
N4 C21 1.360(6) .
N5 C28 1.339(5) .
N5 C28 1.339(5) 2_655
C1 C2 1.466(6) .
C2 C7 1.391(7) .
C2 C3 1.409(7) .
C3 C4 1.378(8) .
C3 C9 1.471(8) .
C4 C5 1.381(8) .
C5 C6 1.380(8) .
C6 C7 1.400(7) .
C6 C14 1.507(8) .
C7 C8 1.462(7) .
C9 C10 1.463(12) .
C10 C11 1.328(12) .
C11 C13 1.302(13) .
C11 C12 1.69(2) .
C14 C15 1.490(11) .
C15 C16A 1.34(2) .
C15 C16B 1.51(3) .
C16A C17A 1.57(3) .
C16A C18 1.58(2) .
C16B C17B 1.55(5) .
C16B C18 1.64(4) .
C21 C22 1.480(7) .
C22 C23 1.381(7) .
C22 C27 1.411(7) .
C23 C24 1.380(7) .
C23 C29 1.477(8) .
C24 C25 1.408(8) .
C25 C26 1.379(7) .
C26 C27 1.420(7) .
C26 C34 1.498(8) .
C27 C28 1.451(6) .
C29 C30 1.454(9) .
C30 C31 1.537(13) .
C31 C32 1.45(2) .
C31 C33 1.50(2) .
C34 C35 1.486(8) .
C35 C36 1.492(9) .
C36 C38 1.451(10) .
C36 C37 1.498(10) .
